data_7249867
loop_
_publ_author_name
'Ravi, Sasikala'
'Priyadharsan, R. Rameshbabu'
'Karthikeyan, Subramanian'
'Pannippara, Mehboobali'
'Al-Sehemi, Abdullah G.'
'Moon, Dohyun'
'Anthony, Savarimuthu Philip'

_publ_section_title
;
 Crystallization solvent induced fluorescence tuning by subtle
 conformational change in a conformationally flexible fluorophore
;
_journal_name_full CrystEngComm
_journal_paper_doi 10.1039/D4CE01197J
_journal_year 2025
_chemical_formula_moiety 'C19 H15 N O'
_chemical_formula_sum 'C19 H15 N O'
_chemical_formula_weight 273.32
_space_group_crystal_system monoclinic
_space_group_IT_number 14
_space_group_name_Hall '-P 2ybc'
_space_group_name_H-M_alt 'P 1 21/c 1'
_atom_sites_solution_hydrogens geom
_audit_creation_method SHELXL-2019/3
_audit_update_record
;
2024-11-28 deposited with the CCDC.	2025-01-29 downloaded from the CCDC.
;
_cell_angle_alpha 90
_cell_angle_beta 101.71(3)
_cell_angle_gamma 90
_cell_formula_units_Z 4
_cell_length_a 12.005(2)
_cell_length_b 11.349(2)
_cell_length_c 10.792(2)
_cell_measurement_reflns_used 42895
_cell_measurement_temperature 220(2)
_cell_measurement_theta_max 30.000
_cell_measurement_theta_min 0.361
_cell_volume 1439.8(5)
_computing_cell_refinement '<i>HKL3000sm</i>(Otwinowski & Minor, 1997)'
_computing_data_collection '<i>PAL BL2D-SMDC Program</i>(Shin et.al, 2016)'
_computing_data_reduction '<i>HKL3000sm</i>(Otwinowski & Minor, 1997)'
_computing_molecular_graphics '<i>DIAMOND 4</i>(Putx&Brandenburg, 2014)'
_computing_publication_material '<i>publCIF</i>(Westrip, 2010)'
_computing_structure_refinement '<i>SHELXL-2018</i>(Sheldrick, 2018)'
_computing_structure_solution '<i>SHELXT-2018</i>(Sheldrick, 2018)'
_diffrn_ambient_temperature 220(2)
_diffrn_measured_fraction_theta_full 0.982
_diffrn_measured_fraction_theta_max 0.973
_diffrn_measurement_device_type 'Rayonix SX165 CCD area detector'
_diffrn_measurement_method 'omega scan'
_diffrn_radiation_type synchrotron
_diffrn_radiation_wavelength 0.630
_diffrn_reflns_av_R_equivalents 0.0461
_diffrn_reflns_av_unetI/netI 0.0393
_diffrn_reflns_Laue_measured_fraction_full 0.982
_diffrn_reflns_Laue_measured_fraction_max 0.973
_diffrn_reflns_limit_h_max 16
_diffrn_reflns_limit_h_min -16
_diffrn_reflns_limit_k_max 15
_diffrn_reflns_limit_k_min -15
_diffrn_reflns_limit_l_max 14
_diffrn_reflns_limit_l_min -14
_diffrn_reflns_number 14776
_diffrn_reflns_point_group_measured_fraction_full 0.982
_diffrn_reflns_point_group_measured_fraction_max 0.973
_diffrn_reflns_theta_full 22.210
_diffrn_reflns_theta_max 26.000
_diffrn_reflns_theta_min 1.536
_diffrn_source 'PLSII 2D bending magnet'
_exptl_absorpt_coefficient_mu 0.061
_exptl_absorpt_correction_T_max 1.000
_exptl_absorpt_correction_T_min 0.977
_exptl_absorpt_correction_type empirical
_exptl_absorpt_process_details '<i>HKL3000sm Scalepack</i>(Otwinowski et.al,2003)'
_exptl_crystal_colour colorless
_exptl_crystal_density_diffrn 1.261
_exptl_crystal_description block
_exptl_crystal_F_000 576
_exptl_crystal_size_max 0.143
_exptl_crystal_size_mid 0.084
_exptl_crystal_size_min 0.079
_refine_diff_density_max 0.289
_refine_diff_density_min -0.240
_refine_diff_density_rms 0.046
_refine_ls_extinction_coef 0.119(8)
_refine_ls_extinction_expression Fc^*^=kFc[1+0.001xFc^2^\l^3^/sin(2\q)]^-1/4^
_refine_ls_extinction_method 'SHELXL-2019/2 (Sheldrick 2019)'
_refine_ls_goodness_of_fit_ref 1.048
_refine_ls_hydrogen_treatment constr
_refine_ls_matrix_type full
_refine_ls_number_parameters 191
_refine_ls_number_reflns 3948
_refine_ls_number_restraints 0
_refine_ls_restrained_S_all 1.048
_refine_ls_R_factor_all 0.0518
_refine_ls_R_factor_gt 0.0447
_refine_ls_shift/su_max 0.000
_refine_ls_shift/su_mean 0.000
_refine_ls_structure_factor_coef Fsqd
_refine_ls_weighting_details 'w=1/[\s^2^(Fo^2^)+(0.0611P)^2^+0.2816P] where P=(Fo^2^+2Fc^2^)/3'
_refine_ls_weighting_scheme calc
_refine_ls_wR_factor_gt 0.1185
_refine_ls_wR_factor_ref 0.1243
_reflns_Friedel_coverage 0.000
_reflns_number_gt 3346
_reflns_number_total 3948
_reflns_threshold_expression 'I > 2\s(I)'
_cod_data_source_file d4ce01197j2.cif
_cod_data_source_block SPA992
_cod_original_cell_volume 1439.7(5)
_cod_original_sg_symbol_H-M 'P 21/c'
_cod_database_code 7249867
_shelx_shelxl_version_number 2019/3
_shelx_space_group_comment
;
The symmetry employed for this shelxl refinement is uniquely defined
by the following loop, which should always be used as a source of
symmetry information in preference to the above space-group names.
They are only intended as comments.
;
_shelx_estimated_absorpt_t_min 0.991
_shelx_estimated_absorpt_t_max 0.995

loop_
_space_group_symop_operation_xyz
'x, y, z'
'-x, y+1/2, -z+1/2'
'-x, -y, -z'
'x, -y-1/2, z-1/2'

loop_
_atom_site_label
_atom_site_type_symbol
_atom_site_fract_x
_atom_site_fract_y
_atom_site_fract_z
_atom_site_U_iso_or_equiv
_atom_site_adp_type
_atom_site_occupancy
_atom_site_site_symmetry_order
_atom_site_calc_flag
_atom_site_refinement_flags_posn
_atom_site_refinement_flags_adp
_atom_site_refinement_flags_occupancy
_atom_site_disorder_assembly
_atom_site_disorder_group
O1 O 0.01459(8) 0.27112(8) 0.39773(12) 0.0541(3) Uani 1 1 d . . . . .
N1 N 0.31032(7) 0.74110(7) 0.54952(10) 0.0343(2) Uani 1 1 d . . . . .
C1 C 0.28406(8) 0.85782(8) 0.50486(10) 0.0289(2) Uani 1 1 d . . . . .
C2 C 0.18036(9) 0.90748(9) 0.51318(11) 0.0339(2) Uani 1 1 d . . . . .
H2 H 0.127742 0.864404 0.548732 0.041 Uiso 1 1 calc R U . . .
C3 C 0.15459(9) 1.02057(10) 0.46899(12) 0.0371(3) Uani 1 1 d . . . . .
H3 H 0.083990 1.053945 0.474031 0.045 Uiso 1 1 calc R U . . .
C4 C 0.23132(10) 1.08470(9) 0.41772(11) 0.0380(3) Uani 1 1 d . . . . .
H4 H 0.213178 1.161439 0.387456 0.046 Uiso 1 1 calc R U . . .
C5 C 0.33496(10) 1.03574(10) 0.41099(12) 0.0394(3) Uani 1 1 d . . . . .
H5 H 0.387970 1.079820 0.377102 0.047 Uiso 1 1 calc R U . . .
C6 C 0.36161(9) 0.92238(10) 0.45364(11) 0.0346(2) Uani 1 1 d . . . . .
H6 H 0.432135 0.889208 0.447911 0.042 Uiso 1 1 calc R U . . .
C7 C 0.41795(8) 0.72048(9) 0.62910(10) 0.0298(2) Uani 1 1 d . . . . .
C8 C 0.48851(10) 0.63328(10) 0.59962(13) 0.0399(3) Uani 1 1 d . . . . .
H8 H 0.463804 0.585564 0.528124 0.048 Uiso 1 1 calc R U . . .
C9 C 0.59497(10) 0.61562(12) 0.67425(15) 0.0486(3) Uani 1 1 d . . . . .
H9 H 0.642252 0.555863 0.653550 0.058 Uiso 1 1 calc R U . . .
C10 C 0.63199(10) 0.68500(13) 0.77853(13) 0.0495(3) Uani 1 1 d . . . . .
H10 H 0.704585 0.673188 0.829272 0.059 Uiso 1 1 calc R U . . .
C11 C 0.56224(11) 0.77177(14) 0.80821(12) 0.0492(3) Uani 1 1 d . . . . .
H11 H 0.587475 0.819419 0.879644 0.059 Uiso 1 1 calc R U . . .
C12 C 0.45488(10) 0.79004(11) 0.73403(12) 0.0398(3) Uani 1 1 d . . . . .
H12 H 0.407603 0.849552 0.755265 0.048 Uiso 1 1 calc R U . . .
C13 C 0.24009(8) 0.64773(8) 0.49919(10) 0.0291(2) Uani 1 1 d . . . . .
C14 C 0.23796(9) 0.54439(9) 0.56968(11) 0.0336(2) Uani 1 1 d . . . . .
H14 H 0.284641 0.537839 0.650606 0.040 Uiso 1 1 calc R U . . .
C15 C 0.16802(9) 0.45265(9) 0.52114(12) 0.0343(2) Uani 1 1 d . . . . .
H15 H 0.167575 0.383514 0.569003 0.041 Uiso 1 1 calc R U . . .
C16 C 0.09797(9) 0.46090(9) 0.40213(11) 0.0331(2) Uani 1 1 d . . . . .
C17 C 0.09971(9) 0.56362(9) 0.33314(11) 0.0355(2) Uani 1 1 d . . . . .
H17 H 0.051819 0.570430 0.252941 0.043 Uiso 1 1 calc R U . . .
C18 C 0.17032(9) 0.65591(9) 0.37991(11) 0.0338(2) Uani 1 1 d . . . . .
H18 H 0.171303 0.724383 0.331148 0.041 Uiso 1 1 calc R U . . .
C19 C 0.02154(10) 0.36581(10) 0.34892(14) 0.0437(3) Uani 1 1 d . . . . .
H19 H -0.026443 0.379342 0.269868 0.052 Uiso 1 1 calc R U . . .

loop_
_atom_site_aniso_label
_atom_site_aniso_U_11
_atom_site_aniso_U_22
_atom_site_aniso_U_33
_atom_site_aniso_U_23
_atom_site_aniso_U_13
_atom_site_aniso_U_12
O1 0.0449(5) 0.0236(4) 0.0936(8) 0.0002(4) 0.0135(5) -0.0084(4)
N1 0.0252(4) 0.0174(4) 0.0553(6) 0.0002(3) -0.0037(4) 0.0005(3)
C1 0.0244(4) 0.0179(4) 0.0427(5) -0.0017(4) 0.0026(4) -0.0009(3)
C2 0.0253(5) 0.0225(5) 0.0545(7) 0.0014(4) 0.0095(4) -0.0015(4)
C3 0.0286(5) 0.0243(5) 0.0563(7) -0.0004(4) 0.0036(4) 0.0036(4)
C4 0.0410(6) 0.0217(5) 0.0465(6) 0.0039(4) -0.0023(5) -0.0029(4)
C5 0.0380(6) 0.0342(6) 0.0457(6) 0.0065(4) 0.0080(5) -0.0102(4)
C6 0.0266(5) 0.0324(5) 0.0455(6) -0.0011(4) 0.0086(4) -0.0022(4)
C7 0.0239(4) 0.0246(5) 0.0394(5) 0.0027(4) 0.0031(4) -0.0016(3)
C8 0.0314(5) 0.0311(5) 0.0546(7) -0.0022(5) 0.0025(5) 0.0050(4)
C9 0.0300(6) 0.0392(6) 0.0735(9) 0.0119(6) 0.0035(5) 0.0068(5)
C10 0.0296(5) 0.0600(8) 0.0535(7) 0.0244(6) -0.0041(5) -0.0073(5)
C11 0.0419(7) 0.0663(9) 0.0368(6) -0.0003(5) 0.0017(5) -0.0208(6)
C12 0.0335(5) 0.0417(6) 0.0449(6) -0.0073(5) 0.0094(4) -0.0075(5)
C13 0.0232(4) 0.0185(4) 0.0444(6) -0.0005(4) 0.0040(4) 0.0001(3)
C14 0.0298(5) 0.0252(5) 0.0435(6) 0.0052(4) 0.0020(4) 0.0003(4)
C15 0.0293(5) 0.0208(4) 0.0528(6) 0.0070(4) 0.0083(4) 0.0004(4)
C16 0.0258(5) 0.0203(4) 0.0528(6) -0.0011(4) 0.0069(4) -0.0019(3)
C17 0.0333(5) 0.0251(5) 0.0444(6) 0.0005(4) -0.0008(4) -0.0034(4)
C18 0.0324(5) 0.0205(4) 0.0458(6) 0.0043(4) 0.0011(4) -0.0031(4)
C19 0.0351(6) 0.0256(5) 0.0683(8) -0.0035(5) 0.0057(5) -0.0067(4)

loop_
_atom_type_symbol
_atom_type_description
_atom_type_scat_dispersion_real
_atom_type_scat_dispersion_imag
_atom_type_scat_source
C C 0.0021 0.0012 'International Tables Vol C Tables 4.2.6.8 and 6.1.1.4'
H H 0.0000 0.0000 'International Tables Vol C Tables 4.2.6.8 and 6.1.1.4'
N N 0.0044 0.0025 'International Tables Vol C Tables 4.2.6.8 and 6.1.1.4'
O O 0.0080 0.0047 'International Tables Vol C Tables 4.2.6.8 and 6.1.1.4'

loop_
_geom_angle_atom_site_label_1
_geom_angle_atom_site_label_2
_geom_angle_atom_site_label_3
_geom_angle
_geom_angle_site_symmetry_1
_geom_angle_site_symmetry_3
_geom_angle_publ_flag
C13 N1 C7 121.01(8) . . ?
C13 N1 C1 120.06(8) . . ?
C7 N1 C1 118.08(8) . . ?
C6 C1 C2 119.75(10) . . ?
C6 C1 N1 120.47(9) . . ?
C2 C1 N1 119.78(9) . . ?
C3 C2 C1 119.75(10) . . ?
C3 C2 H2 120.1 . . ?
C1 C2 H2 120.1 . . ?
C4 C3 C2 120.60(10) . . ?
C4 C3 H3 119.7 . . ?
C2 C3 H3 119.7 . . ?
C3 C4 C5 119.56(10) . . ?
C3 C4 H4 120.2 . . ?
C5 C4 H4 120.2 . . ?
C4 C5 C6 120.56(10) . . ?
C4 C5 H5 119.7 . . ?
C6 C5 H5 119.7 . . ?
C5 C6 C1 119.77(10) . . ?
C5 C6 H6 120.1 . . ?
C1 C6 H6 120.1 . . ?
C12 C7 C8 119.33(10) . . ?
C12 C7 N1 120.31(10) . . ?
C8 C7 N1 120.31(10) . . ?
C9 C8 C7 120.55(12) . . ?
C9 C8 H8 119.7 . . ?
C7 C8 H8 119.7 . . ?
C10 C9 C8 120.20(13) . . ?
C10 C9 H9 119.9 . . ?
C8 C9 H9 119.9 . . ?
C9 C10 C11 119.49(11) . . ?
C9 C10 H10 120.3 . . ?
C11 C10 H10 120.3 . . ?
C10 C11 C12 120.79(12) . . ?
C10 C11 H11 119.6 . . ?
C12 C11 H11 119.6 . . ?
C7 C12 C11 119.65(12) . . ?
C7 C12 H12 120.2 . . ?
C11 C12 H12 120.2 . . ?
C18 C13 N1 120.91(9) . . ?
C18 C13 C14 119.01(9) . . ?
N1 C13 C14 120.08(10) . . ?
C15 C14 C13 120.33(10) . . ?
C15 C14 H14 119.8 . . ?
C13 C14 H14 119.8 . . ?
C14 C15 C16 120.70(10) . . ?
C14 C15 H15 119.6 . . ?
C16 C15 H15 119.6 . . ?
C17 C16 C15 118.78(9) . . ?
C17 C16 C19 119.24(11) . . ?
C15 C16 C19 121.97(10) . . ?
C18 C17 C16 121.21(11) . . ?
C18 C17 H17 119.4 . . ?
C16 C17 H17 119.4 . . ?
C17 C18 C13 119.96(10) . . ?
C17 C18 H18 120.0 . . ?
C13 C18 H18 120.0 . . ?
O1 C19 C16 125.54(13) . . ?
O1 C19 H19 117.2 . . ?
C16 C19 H19 117.2 . . ?

loop_
_geom_bond_atom_site_label_1
_geom_bond_atom_site_label_2
_geom_bond_distance
_geom_bond_site_symmetry_2
_geom_bond_publ_flag
O1 C19 1.2072(15) . ?
N1 C13 1.3938(13) . ?
N1 C7 1.4182(13) . ?
N1 C1 1.4230(13) . ?
C1 C6 1.3850(15) . ?
C1 C2 1.3859(14) . ?
C2 C3 1.3822(15) . ?
C2 H2 0.9400 . ?
C3 C4 1.3753(17) . ?
C3 H3 0.9400 . ?
C4 C5 1.3779(17) . ?
C4 H4 0.9400 . ?
C5 C6 1.3818(16) . ?
C5 H5 0.9400 . ?
C6 H6 0.9400 . ?
C7 C12 1.3778(16) . ?
C7 C8 1.3811(15) . ?
C8 C9 1.3800(17) . ?
C8 H8 0.9400 . ?
C9 C10 1.371(2) . ?
C9 H9 0.9400 . ?
C10 C11 1.372(2) . ?
C10 H10 0.9400 . ?
C11 C12 1.3878(18) . ?
C11 H11 0.9400 . ?
C12 H12 0.9400 . ?
C13 C18 1.3890(16) . ?
C13 C14 1.4010(14) . ?
C14 C15 1.3728(15) . ?
C14 H14 0.9400 . ?
C15 C16 1.3882(17) . ?
C15 H15 0.9400 . ?
C16 C17 1.3856(15) . ?
C16 C19 1.4568(15) . ?
C17 C18 1.3772(14) . ?
C17 H17 0.9400 . ?
C18 H18 0.9400 . ?
C19 H19 0.9400 . ?

loop_
_geom_hbond_atom_site_label_D
_geom_hbond_atom_site_label_H
_geom_hbond_atom_site_label_A
_geom_hbond_distance_DH
_geom_hbond_distance_HA
_geom_hbond_distance_DA
_geom_hbond_angle_DHA
_geom_hbond_site_symmetry_A
_geom_hbond_publ_flag
C2 H2 O1 0.94 2.45 3.3799(15) 168.5 3_566 yes

loop_
_geom_torsion_atom_site_label_1
_geom_torsion_atom_site_label_2
_geom_torsion_atom_site_label_3
_geom_torsion_atom_site_label_4
_geom_torsion
_geom_torsion_site_symmetry_1
_geom_torsion_site_symmetry_2
_geom_torsion_site_symmetry_3
_geom_torsion_site_symmetry_4
_geom_torsion_publ_flag
C13 N1 C1 C6 -121.98(12) . . . . ?
C7 N1 C1 C6 47.55(15) . . . . ?
C13 N1 C1 C2 58.31(15) . . . . ?
C7 N1 C1 C2 -132.16(11) . . . . ?
C6 C1 C2 C3 0.73(17) . . . . ?
N1 C1 C2 C3 -179.56(10) . . . . ?
C1 C2 C3 C4 -0.52(18) . . . . ?
C2 C3 C4 C5 -0.30(18) . . . . ?
C3 C4 C5 C6 0.91(18) . . . . ?
C4 C5 C6 C1 -0.70(18) . . . . ?
C2 C1 C6 C5 -0.12(17) . . . . ?
N1 C1 C6 C5 -179.83(10) . . . . ?
C13 N1 C7 C12 -139.68(11) . . . . ?
C1 N1 C7 C12 50.90(15) . . . . ?
C13 N1 C7 C8 42.70(16) . . . . ?
C1 N1 C7 C8 -126.73(12) . . . . ?
C12 C7 C8 C9 0.03(18) . . . . ?
N1 C7 C8 C9 177.68(11) . . . . ?
C7 C8 C9 C10 -0.2(2) . . . . ?
C8 C9 C10 C11 0.2(2) . . . . ?
C9 C10 C11 C12 0.0(2) . . . . ?
C8 C7 C12 C11 0.17(18) . . . . ?
N1 C7 C12 C11 -177.48(11) . . . . ?
C10 C11 C12 C7 -0.19(19) . . . . ?
C7 N1 C13 C18 -146.25(11) . . . . ?
C1 N1 C13 C18 22.97(16) . . . . ?
C7 N1 C13 C14 34.63(16) . . . . ?
C1 N1 C13 C14 -156.15(10) . . . . ?
C18 C13 C14 C15 0.15(17) . . . . ?
N1 C13 C14 C15 179.28(10) . . . . ?
C13 C14 C15 C16 -0.38(17) . . . . ?
C14 C15 C16 C17 -0.11(17) . . . . ?
C14 C15 C16 C19 -179.01(11) . . . . ?
C15 C16 C17 C18 0.85(17) . . . . ?
C19 C16 C17 C18 179.78(11) . . . . ?
C16 C17 C18 C13 -1.09(18) . . . . ?
N1 C13 C18 C17 -178.55(10) . . . . ?
C14 C13 C18 C17 0.58(17) . . . . ?
C17 C16 C19 O1 177.64(13) . . . . ?
C15 C16 C19 O1 -3.5(2) . . . . ?
